data_4064975
loop_
_publ_author_name
'G\"unnaz, Salih'
'\"Ozdemir, Nam\?ik'
'Dayan, Serkan'
'Dayan, Osman'
'\,Cetinkaya, Bekir'

_publ_section_title
;
 Synthesis of Ruthenium(II) Complexes Containing Tridentate Triamine
 (&#x2032;N&#x2009;&#x0361;N&#x2009;&#x0361;N&#x2032;) and Bidentate
 Diamine Ligands (N&#x2009;&#x0361;N&#x2032;): as Catalysts for Transfer
 Hydrogenation of Ketones
;
_journal_issue 15
_journal_name_full Organometallics
_journal_page_first 4165
_journal_paper_doi 10.1021/om200470p
_journal_volume 30
_journal_year 2011
_chemical_formula_moiety 'C23 H19 Cl N7 O2 Ru S, H2 O, Cl'
_chemical_formula_sum 'C23 H21 Cl2 N7 O3 Ru S'
_chemical_formula_weight 647.50
_chemical_name_systematic
;
 ?
;
_space_group_IT_number 4
_symmetry_cell_setting monoclinic
_symmetry_Int_Tables_number 4
_symmetry_space_group_name_Hall 'P 2yb'
_symmetry_space_group_name_H-M 'P 1 21 1'
_atom_sites_solution_hydrogens geom
_atom_sites_solution_primary direct
_atom_sites_solution_secondary difmap
_audit_creation_method SHELXL-97
_cell_angle_alpha 90.00
_cell_angle_beta 106.616(2)
_cell_angle_gamma 90.00
_cell_formula_units_Z 2
_cell_length_a 8.3674(2)
_cell_length_b 16.1181(3)
_cell_length_c 10.4014(3)
_cell_measurement_reflns_used 46260
_cell_measurement_temperature 296
_cell_measurement_theta_max 28.03
_cell_measurement_theta_min 2.04
_cell_volume 1344.22(6)
_computing_cell_refinement X-AREA
_computing_data_collection 'X-AREA (Stoe & Cie, 2002)'
_computing_data_reduction X-RED32
_computing_molecular_graphics 'Ortep-3 for Windows (Farrugia, 1997)'
_computing_publication_material 'WinGX (Farrugia, 1999) and PLATON (Spek, 2003)'
_computing_structure_refinement 'SHELXL-97 (Sheldrick, 1997)'
_computing_structure_solution 'SHELXS-97 (Sheldrick, 1997)'
_diffrn_ambient_temperature 296
_diffrn_detector_area_resol_mean 6.67
_diffrn_measured_fraction_theta_full 0.999
_diffrn_measured_fraction_theta_max 0.999
_diffrn_measurement_device_type 'STOE IPDS 2'
_diffrn_measurement_method 'w scans'
_diffrn_radiation_collimation '0.8 mm diameter, multiple pinhole'
_diffrn_radiation_monochromator 'plane graphite'
_diffrn_radiation_source 'sealed X-ray tube, 12 x 0.4 mm long-fine focus'
_diffrn_radiation_type MoK\a
_diffrn_radiation_wavelength 0.71073
_diffrn_reflns_av_R_equivalents 0.0456
_diffrn_reflns_av_sigmaI/netI 0.0347
_diffrn_reflns_limit_h_max 10
_diffrn_reflns_limit_h_min -10
_diffrn_reflns_limit_k_max 20
_diffrn_reflns_limit_k_min -20
_diffrn_reflns_limit_l_max 13
_diffrn_reflns_limit_l_min -13
_diffrn_reflns_number 22438
_diffrn_reflns_theta_full 27.55
_diffrn_reflns_theta_max 27.55
_diffrn_reflns_theta_min 2.04
_diffrn_standards_decay_% 0
_diffrn_standards_interval_count 0
_diffrn_standards_number 0
_exptl_absorpt_coefficient_mu 0.899
_exptl_absorpt_correction_T_max 0.8677
_exptl_absorpt_correction_T_min 0.6149
_exptl_absorpt_correction_type integration
_exptl_absorpt_process_details 'X-RED32 (Stoe & Cie, 2002)'
_exptl_crystal_colour black
_exptl_crystal_density_diffrn 1.600
_exptl_crystal_density_method 'not measured'
_exptl_crystal_description prism
_exptl_crystal_F_000 652
_exptl_crystal_size_max 0.62
_exptl_crystal_size_mid 0.38
_exptl_crystal_size_min 0.16
_refine_diff_density_max 0.725
_refine_diff_density_min -0.626
_refine_diff_density_rms 0.051
_refine_ls_abs_structure_details 'Flack (1983), 2882 Friedel pairs'
_refine_ls_abs_structure_Flack 0.00(2)
_refine_ls_extinction_method none
_refine_ls_goodness_of_fit_ref 1.012
_refine_ls_hydrogen_treatment mixed
_refine_ls_matrix_type full
_refine_ls_number_parameters 340
_refine_ls_number_reflns 6098
_refine_ls_number_restraints 4
_refine_ls_restrained_S_all 1.014
_refine_ls_R_factor_all 0.0339
_refine_ls_R_factor_gt 0.0291
_refine_ls_shift/su_max <0.001
_refine_ls_shift/su_mean 0.000
_refine_ls_structure_factor_coef Fsqd
_refine_ls_weighting_details 'calc w=1/[\s^2^(Fo^2^)+(0.0351P)^2^] where P=(Fo^2^+2Fc^2^)/3'
_refine_ls_weighting_scheme calc
_refine_ls_wR_factor_gt 0.0620
_refine_ls_wR_factor_ref 0.0632
_reflns_number_gt 5518
_reflns_number_total 6098
_reflns_threshold_expression I>2\s(I)
_cod_data_source_file om200470p_si_001.cif
_cod_data_source_block 10
_cod_original_sg_symbol_H-M 'P 21'
_cod_database_code 4064975

loop_
_symmetry_equiv_pos_as_xyz
'x, y, z'
'-x, y+1/2, -z'

loop_
_atom_site_label
_atom_site_type_symbol
_atom_site_fract_x
_atom_site_fract_y
_atom_site_fract_z
_atom_site_U_iso_or_equiv
_atom_site_adp_type
_atom_site_occupancy
_atom_site_symmetry_multiplicity
_atom_site_calc_flag
_atom_site_refinement_flags
Ru1 Ru 0.49120(2) 0.415941(14) 0.596240(19) 0.04108(6) Uani 1 1 d .
Cl1 Cl 0.57868(11) 0.54452(5) 0.52778(9) 0.0616(2) Uani 1 1 d .
Cl2 Cl -0.01414(18) 0.38144(10) 0.24484(12) 0.1076(4) Uani 1 1 d .
S1 S 0.42312(9) 0.25775(5) 0.77603(7) 0.04656(16) Uani 1 1 d .
O1 O 0.4027(3) 0.32139(16) 0.8644(2) 0.0591(6) Uani 1 1 d .
O2 O 0.3082(3) 0.18930(16) 0.7496(2) 0.0640(6) Uani 1 1 d .
O3 O 0.8313(10) 0.2668(4) 0.4157(7) 0.167(2) Uani 1 1 d D
H3A H 0.865(13) 0.302(5) 0.355(10) 0.251 Uiso 1 1 d D
H3B H 0.800(14) 0.224(4) 0.375(10) 0.251 Uiso 1 1 d D
N1 N 0.5346(3) 0.46770(17) 0.7780(2) 0.0523(6) Uani 1 1 d .
N2 N 0.1152(3) 0.4797(2) 0.4963(3) 0.0615(7) Uani 1 1 d .
H2 H 0.0856 0.4587 0.4170 0.074 Uiso 1 1 calc R
N3 N 0.2652(3) 0.46916(16) 0.5858(2) 0.0481(6) Uani 1 1 d .
N4 N 0.8571(4) 0.3444(2) 0.6530(4) 0.0842(11) Uani 1 1 d .
H4 H 0.8490 0.3203 0.5776 0.101 Uiso 1 1 calc R
N5 N 0.7357(3) 0.38653(18) 0.6831(3) 0.0604(7) Uani 1 1 d .
N6 N 0.4432(3) 0.36248(17) 0.4072(2) 0.0513(6) Uani 1 1 d .
N7 N 0.4152(3) 0.30170(16) 0.6308(2) 0.0451(5) Uani 1 1 d .
C1 C 0.6871(5) 0.4614(2) 0.8647(4) 0.0627(9) Uani 1 1 d .
C2 C 0.7181(7) 0.4973(3) 0.9924(4) 0.0860(14) Uani 1 1 d .
H2A H 0.8218 0.4917 1.0553 0.103 Uiso 1 1 calc R
C3 C 0.5928(8) 0.5406(3) 1.0226(5) 0.0938(15) Uani 1 1 d .
H3 H 0.6117 0.5645 1.1071 0.113 Uiso 1 1 calc R
C4 C 0.4393(7) 0.5494(3) 0.9298(4) 0.0845(13) Uani 1 1 d .
H4A H 0.3553 0.5799 0.9499 0.101 Uiso 1 1 calc R
C5 C 0.4125(5) 0.5116(2) 0.8055(3) 0.0577(9) Uani 1 1 d .
C6 C 0.2609(4) 0.5129(2) 0.6960(3) 0.0552(7) Uani 1 1 d .
C7 C 0.1064(5) 0.5505(3) 0.6738(5) 0.0780(11) Uani 1 1 d .
H7 H 0.0713 0.5842 0.7330 0.094 Uiso 1 1 calc R
C8 C 0.0172(5) 0.5282(3) 0.5486(5) 0.0813(12) Uani 1 1 d .
H8 H -0.0923 0.5434 0.5059 0.098 Uiso 1 1 calc R
C9 C 0.8003(4) 0.4153(4) 0.8106(3) 0.0687(9) Uani 1 1 d .
C10 C 0.9645(5) 0.3905(4) 0.8607(7) 0.104(2) Uani 1 1 d .
H10 H 1.0380 0.4018 0.9445 0.124 Uiso 1 1 calc R
C11 C 0.9939(6) 0.3455(5) 0.7586(8) 0.120(2) Uani 1 1 d .
H11 H 1.0941 0.3195 0.7618 0.144 Uiso 1 1 calc R
C12 C 0.4707(5) 0.3959(2) 0.2974(3) 0.0724(11) Uani 1 1 d .
H12 H 0.5130 0.4495 0.3024 0.087 Uiso 1 1 calc R
C13 C 0.4389(7) 0.3542(3) 0.1783(4) 0.0890(14) Uani 1 1 d .
H13 H 0.4599 0.3795 0.1044 0.107 Uiso 1 1 calc R
C14 C 0.3762(6) 0.2752(3) 0.1678(4) 0.0809(12) Uani 1 1 d .
H14 H 0.3538 0.2463 0.0872 0.097 Uiso 1 1 calc R
C15 C 0.3471(5) 0.2396(3) 0.2782(3) 0.0699(10) Uani 1 1 d .
H15 H 0.3051 0.1859 0.2740 0.084 Uiso 1 1 calc R
C16 C 0.3813(4) 0.2847(2) 0.3971(3) 0.0520(7) Uani 1 1 d .
C17 C 0.3506(6) 0.2516(2) 0.5172(3) 0.0740(11) Uani 1 1 d .
H17 H 0.2938 0.2022 0.5190 0.089 Uiso 1 1 calc R
C18 C 0.6261(4) 0.2161(2) 0.8389(3) 0.0486(7) Uani 1 1 d .
C19 C 0.6757(5) 0.1514(3) 0.7744(4) 0.0747(11) Uani 1 1 d .
H19 H 0.6050 0.1302 0.6954 0.090 Uiso 1 1 calc R
C20 C 0.8332(6) 0.1179(3) 0.8289(5) 0.0971(16) Uani 1 1 d .
H20 H 0.8705 0.0750 0.7850 0.117 Uiso 1 1 calc R
C21 C 0.9338(6) 0.1483(3) 0.9475(5) 0.0954(15) Uani 1 1 d .
H21 H 1.0380 0.1244 0.9850 0.114 Uiso 1 1 calc R
C22 C 0.8849(5) 0.2117(3) 1.0108(4) 0.0732(11) Uani 1 1 d .
H22 H 0.9560 0.2322 1.0902 0.088 Uiso 1 1 calc R
C23 C 0.7302(4) 0.2463(2) 0.9584(3) 0.0566(8) Uani 1 1 d .
H23 H 0.6953 0.2898 1.0027 0.068 Uiso 1 1 calc R

loop_
_atom_site_aniso_label
_atom_site_aniso_U_11
_atom_site_aniso_U_22
_atom_site_aniso_U_33
_atom_site_aniso_U_23
_atom_site_aniso_U_13
_atom_site_aniso_U_12
Ru1 0.05060(10) 0.03470(10) 0.03770(9) 0.00195(13) 0.01222(7) 0.00174(13)
Cl1 0.0738(5) 0.0415(4) 0.0692(5) 0.0106(4) 0.0199(4) -0.0049(4)
Cl2 0.1208(9) 0.1113(10) 0.0682(7) -0.0134(6) -0.0090(6) 0.0104(7)
S1 0.0546(4) 0.0488(5) 0.0386(3) 0.0079(3) 0.0170(3) 0.0037(3)
O1 0.0818(16) 0.0605(15) 0.0430(12) 0.0058(12) 0.0305(12) 0.0182(12)
O2 0.0641(13) 0.0645(16) 0.0633(14) 0.0203(12) 0.0179(11) -0.0102(11)
O3 0.215(6) 0.124(4) 0.194(6) -0.029(4) 0.110(5) 0.018(4)
N1 0.0630(15) 0.0450(16) 0.0424(14) 0.0003(12) 0.0046(12) -0.0063(12)
N2 0.0524(14) 0.0622(18) 0.0635(17) 0.0020(14) 0.0061(12) 0.0049(13)
N3 0.0542(13) 0.0434(15) 0.0456(13) 0.0017(11) 0.0125(11) 0.0050(10)
N4 0.0651(19) 0.077(2) 0.119(3) 0.026(2) 0.040(2) 0.0188(17)
N5 0.0573(14) 0.0484(16) 0.0771(19) 0.0127(13) 0.0217(13) 0.0037(11)
N6 0.0745(16) 0.0450(16) 0.0400(13) -0.0016(11) 0.0256(12) 0.0028(12)
N7 0.0566(13) 0.0400(14) 0.0376(12) 0.0028(10) 0.0119(10) -0.0011(10)
C1 0.071(2) 0.050(2) 0.0542(19) 0.0076(15) -0.0023(16) -0.0172(17)
C2 0.113(3) 0.066(3) 0.054(2) 0.003(2) -0.016(2) -0.033(3)
C3 0.147(4) 0.061(3) 0.058(2) -0.021(2) 0.006(3) -0.014(3)
C4 0.138(4) 0.058(3) 0.062(2) -0.014(2) 0.036(3) -0.004(3)
C5 0.089(2) 0.0436(19) 0.0446(18) -0.0079(15) 0.0252(17) -0.0035(16)
C6 0.071(2) 0.0455(18) 0.0552(18) -0.0041(14) 0.0276(15) 0.0027(14)
C7 0.083(3) 0.068(3) 0.094(3) -0.006(2) 0.043(2) 0.014(2)
C8 0.062(2) 0.081(3) 0.105(3) 0.004(2) 0.030(2) 0.0197(19)
C9 0.0595(15) 0.0611(19) 0.073(2) 0.020(3) -0.0005(14) -0.013(3)
C10 0.057(2) 0.112(5) 0.127(4) 0.044(4) 0.001(2) -0.006(2)
C11 0.058(3) 0.129(5) 0.171(6) 0.067(5) 0.029(3) 0.026(3)
C12 0.122(3) 0.053(3) 0.0527(18) 0.0000(15) 0.0411(19) -0.0090(19)
C13 0.157(4) 0.076(3) 0.051(2) -0.002(2) 0.056(2) -0.007(3)
C14 0.132(4) 0.076(3) 0.0420(18) -0.0090(18) 0.036(2) 0.004(3)
C15 0.112(3) 0.054(2) 0.0443(17) -0.0065(15) 0.0229(17) 0.003(2)
C16 0.077(2) 0.0389(17) 0.0396(15) -0.0016(12) 0.0155(14) 0.0052(14)
C17 0.134(3) 0.0443(19) 0.0380(16) -0.0027(14) 0.0155(18) -0.020(2)
C18 0.0602(17) 0.0435(17) 0.0404(15) 0.0028(13) 0.0120(12) 0.0029(13)
C19 0.080(2) 0.074(3) 0.062(2) -0.016(2) 0.0052(18) 0.021(2)
C20 0.094(3) 0.094(4) 0.095(3) -0.021(3) 0.014(3) 0.041(3)
C21 0.068(2) 0.101(4) 0.102(3) 0.000(3) 0.000(2) 0.030(2)
C22 0.068(2) 0.067(3) 0.071(2) 0.002(2) -0.0021(18) 0.0016(19)
C23 0.0683(19) 0.0486(19) 0.0496(17) 0.0008(14) 0.0116(14) 0.0014(15)

loop_
_atom_type_symbol
_atom_type_description
_atom_type_scat_dispersion_real
_atom_type_scat_dispersion_imag
_atom_type_scat_source
C C 0.0033 0.0016 'International Tables Vol C Tables 4.2.6.8 and 6.1.1.4'
H H 0.0000 0.0000 'International Tables Vol C Tables 4.2.6.8 and 6.1.1.4'
N N 0.0061 0.0033 'International Tables Vol C Tables 4.2.6.8 and 6.1.1.4'
O O 0.0106 0.0060 'International Tables Vol C Tables 4.2.6.8 and 6.1.1.4'
S S 0.1246 0.1234 'International Tables Vol C Tables 4.2.6.8 and 6.1.1.4'
Cl Cl 0.1484 0.1585 'International Tables Vol C Tables 4.2.6.8 and 6.1.1.4'
Ru Ru -1.2594 0.8363 'International Tables Vol C Tables 4.2.6.8 and 6.1.1.4'

loop_
_geom_angle_atom_site_label_1
_geom_angle_atom_site_label_2
_geom_angle_atom_site_label_3
_geom_angle
N1 Ru1 N7 101.17(10)
N1 Ru1 N5 77.93(12)
N7 Ru1 N5 92.09(10)
N1 Ru1 N3 77.96(10)
N7 Ru1 N3 93.36(10)
N5 Ru1 N3 155.88(11)
N1 Ru1 N6 179.33(12)
N7 Ru1 N6 78.70(10)
N5 Ru1 N6 102.73(12)
N3 Ru1 N6 101.38(10)
N1 Ru1 Cl1 86.06(8)
N7 Ru1 Cl1 172.74(7)
N5 Ru1 Cl1 88.82(8)
N3 Ru1 Cl1 88.72(8)
N6 Ru1 Cl1 94.08(8)
O1 S1 O2 118.75(16)
O1 S1 N7 107.54(14)
O2 S1 N7 107.71(13)
O1 S1 C18 108.39(14)
O2 S1 C18 107.34(15)
N7 S1 C18 106.50(13)
H3A O3 H3B 106(6)
C1 N1 C5 122.3(3)
C1 N1 Ru1 119.0(3)
C5 N1 Ru1 118.6(2)
N3 N2 C8 110.4(3)
N3 N2 H2 124.8
C8 N2 H2 124.8
N2 N3 C6 105.9(3)
N2 N3 Ru1 139.0(2)
C6 N3 Ru1 114.8(2)
N5 N4 C11 109.3(5)
N5 N4 H4 125.3
C11 N4 H4 125.3
N4 N5 C9 106.6(3)
N4 N5 Ru1 138.6(3)
C9 N5 Ru1 114.8(2)
C12 N6 C16 117.5(3)
C12 N6 Ru1 127.3(2)
C16 N6 Ru1 115.2(2)
C17 N7 S1 115.3(2)
C17 N7 Ru1 116.1(2)
S1 N7 Ru1 128.53(14)
N1 C1 C2 119.3(4)
N1 C1 C9 112.5(3)
C2 C1 C9 128.2(4)
C3 C2 C1 118.8(4)
C3 C2 H2A 120.6
C1 C2 H2A 120.6
C2 C3 C4 120.9(4)
C2 C3 H3 119.5
C4 C3 H3 119.5
C3 C4 C5 118.6(5)
C3 C4 H4A 120.7
C5 C4 H4A 120.7
N1 C5 C4 120.0(4)
N1 C5 C6 113.1(3)
C4 C5 C6 126.9(4)
N3 C6 C7 109.6(3)
N3 C6 C5 115.5(3)
C7 C6 C5 134.9(3)
C8 C7 C6 106.1(4)
C8 C7 H7 127.0
C6 C7 H7 127.0
C7 C8 N2 108.0(3)
C7 C8 H8 126.0
N2 C8 H8 126.0
N5 C9 C10 110.0(5)
N5 C9 C1 115.8(3)
C10 C9 C1 134.2(4)
C11 C10 C9 104.0(5)
C11 C10 H10 128.0
C9 C10 H10 128.0
N4 C11 C10 110.0(5)
N4 C11 H11 125.0
C10 C11 H11 125.0
N6 C12 C13 122.6(3)
N6 C12 H12 118.7
C13 C12 H12 118.7
C12 C13 C14 120.0(4)
C12 C13 H13 120.0
C14 C13 H13 120.0
C15 C14 C13 118.7(4)
C15 C14 H14 120.7
C13 C14 H14 120.7
C14 C15 C16 119.1(4)
C14 C15 H15 120.4
C16 C15 H15 120.4
N6 C16 C15 122.1(3)
N6 C16 C17 115.7(3)
C15 C16 C17 122.2(3)
N7 C17 C16 113.2(3)
N7 C17 H17 123.4
C16 C17 H17 123.4
C19 C18 C23 120.5(3)
C19 C18 S1 120.2(3)
C23 C18 S1 119.2(2)
C18 C19 C20 118.9(4)
C18 C19 H19 120.6
C20 C19 H19 120.6
C21 C20 C19 119.8(4)
C21 C20 H20 120.1
C19 C20 H20 120.1
C22 C21 C20 121.2(4)
C22 C21 H21 119.4
C20 C21 H21 119.4
C21 C22 C23 120.1(4)
C21 C22 H22 120.0
C23 C22 H22 120.0
C22 C23 C18 119.5(3)
C22 C23 H23 120.2
C18 C23 H23 120.2

loop_
_geom_bond_atom_site_label_1
_geom_bond_atom_site_label_2
_geom_bond_distance
Ru1 N1 2.002(3)
Ru1 N7 2.014(2)
Ru1 N5 2.042(3)
Ru1 N3 2.051(2)
Ru1 N6 2.078(2)
Ru1 Cl1 2.3741(8)
S1 O1 1.420(2)
S1 O2 1.437(3)
S1 N7 1.653(2)
S1 C18 1.769(3)
O3 H3A 0.95(5)
O3 H3B 0.81(4)
N1 C1 1.339(4)
N1 C5 1.340(5)
N2 N3 1.342(4)
N2 C8 1.354(5)
N2 H2 0.8600
N3 C6 1.355(4)
N4 N5 1.331(4)
N4 C11 1.341(7)
N4 H4 0.8600
N5 C9 1.363(5)
N6 C12 1.341(4)
N6 C16 1.349(4)
N7 C17 1.406(4)
C1 C2 1.403(6)
C1 C9 1.439(6)
C2 C3 1.369(7)
C2 H2A 0.9300
C3 C4 1.376(7)
C3 H3 0.9300
C4 C5 1.388(5)
C4 H4A 0.9300
C5 C6 1.442(5)
C6 C7 1.386(5)
C7 C8 1.351(6)
C7 H7 0.9300
C8 H8 0.9300
C9 C10 1.382(6)
C10 C11 1.365(8)
C10 H10 0.9300
C11 H11 0.9300
C12 C13 1.366(5)
C12 H12 0.9300
C13 C14 1.371(6)
C13 H13 0.9300
C14 C15 1.366(5)
C14 H14 0.9300
C15 C16 1.392(5)
C15 H15 0.9300
C16 C17 1.447(5)
C17 H17 0.9300
C18 C19 1.366(5)
C18 C23 1.386(4)
C19 C20 1.387(6)
C19 H19 0.9300
C20 C21 1.370(7)
C20 H20 0.9300
C21 C22 1.342(6)
C21 H21 0.9300
C22 C23 1.371(5)
C22 H22 0.9300
C23 H23 0.9300

loop_
_geom_hbond_atom_site_label_D
_geom_hbond_atom_site_label_H
_geom_hbond_atom_site_label_A
_geom_hbond_distance_DH
_geom_hbond_distance_HA
_geom_hbond_distance_DA
_geom_hbond_angle_DHA
_geom_hbond_site_symmetry_A
C12 H12 Cl1 0.93 2.72 3.326(4) 123.5 .
N4 H4 O3 0.86 1.86 2.720(7) 179.2 .
C19 H19 Cl1 0.93 2.76 3.682(4) 171.1 2_646
O3 H3A Cl2 0.95(5) 2.16(5) 3.092(7) 169(10) 1_655
N2 H2 Cl2 0.86 2.14 2.984(3) 165.1 .
C3 H3 O2 0.93 2.48 3.305(5) 147.9 2_657
C11 H11 O1 0.93 2.50 3.303(5) 145.2 1_655
C8 H8 Cl1 0.93 2.83 3.623(4) 144.3 1_455
C2 H2A Cl2 0.93 2.72 3.469(5) 138.6 1_656
C13 H13 O1 0.93 2.58 3.235(4) 127.9 1_554

loop_
_geom_torsion_atom_site_label_1
_geom_torsion_atom_site_label_2
_geom_torsion_atom_site_label_3
_geom_torsion_atom_site_label_4
_geom_torsion
N7 Ru1 N1 C1 90.4(2)
N5 Ru1 N1 C1 0.6(2)
N3 Ru1 N1 C1 -178.6(3)
Cl1 Ru1 N1 C1 -89.0(2)
N7 Ru1 N1 C5 -93.6(3)
N5 Ru1 N1 C5 176.7(3)
N3 Ru1 N1 C5 -2.5(2)
Cl1 Ru1 N1 C5 87.0(3)
C8 N2 N3 C6 -0.7(4)
C8 N2 N3 Ru1 -174.8(3)
N1 Ru1 N3 N2 176.7(4)
N7 Ru1 N3 N2 -82.6(3)
N5 Ru1 N3 N2 174.7(3)
N6 Ru1 N3 N2 -3.4(4)
Cl1 Ru1 N3 N2 90.5(3)
N1 Ru1 N3 C6 3.0(2)
N7 Ru1 N3 C6 103.7(2)
N5 Ru1 N3 C6 0.9(4)
N6 Ru1 N3 C6 -177.2(2)
Cl1 Ru1 N3 C6 -83.3(2)
C11 N4 N5 C9 0.7(5)
C11 N4 N5 Ru1 -177.6(3)
N1 Ru1 N5 N4 177.8(4)
N7 Ru1 N5 N4 76.9(4)
N3 Ru1 N5 N4 179.8(3)
N6 Ru1 N5 N4 -2.0(4)
Cl1 Ru1 N5 N4 -95.9(4)
N1 Ru1 N5 C9 -0.4(3)
N7 Ru1 N5 C9 -101.4(3)
N3 Ru1 N5 C9 1.6(4)
N6 Ru1 N5 C9 179.7(3)
Cl1 Ru1 N5 C9 85.8(3)
N7 Ru1 N6 C12 -175.3(3)
N5 Ru1 N6 C12 -85.7(3)
N3 Ru1 N6 C12 93.5(3)
Cl1 Ru1 N6 C12 4.0(3)
N7 Ru1 N6 C16 2.9(2)
N5 Ru1 N6 C16 92.5(2)
N3 Ru1 N6 C16 -88.3(2)
Cl1 Ru1 N6 C16 -177.8(2)
O1 S1 N7 C17 -149.4(3)
O2 S1 N7 C17 -20.3(3)
C18 S1 N7 C17 94.6(3)
O1 S1 N7 Ru1 32.3(2)
O2 S1 N7 Ru1 161.41(17)
C18 S1 N7 Ru1 -83.7(2)
N1 Ru1 N7 C17 171.1(3)
N5 Ru1 N7 C17 -110.8(3)
N3 Ru1 N7 C17 92.7(3)
N6 Ru1 N7 C17 -8.2(3)
N1 Ru1 N7 S1 -10.63(19)
N5 Ru1 N7 S1 67.47(19)
N3 Ru1 N7 S1 -89.02(18)
N6 Ru1 N7 S1 170.04(19)
C5 N1 C1 C2 4.3(5)
Ru1 N1 C1 C2 -179.7(3)
C5 N1 C1 C9 -176.5(3)
Ru1 N1 C1 C9 -0.6(4)
N1 C1 C2 C3 -2.6(6)
C9 C1 C2 C3 178.4(4)
C1 C2 C3 C4 -0.3(7)
C2 C3 C4 C5 1.5(7)
C1 N1 C5 C4 -3.1(5)
Ru1 N1 C5 C4 -179.0(3)
C1 N1 C5 C6 177.5(3)
Ru1 N1 C5 C6 1.6(4)
C3 C4 C5 N1 0.1(6)
C3 C4 C5 C6 179.4(4)
N2 N3 C6 C7 0.2(4)
Ru1 N3 C6 C7 175.9(3)
N2 N3 C6 C5 -178.8(3)
Ru1 N3 C6 C5 -3.1(4)
N1 C5 C6 N3 1.1(5)
C4 C5 C6 N3 -178.3(4)
N1 C5 C6 C7 -177.6(4)
C4 C5 C6 C7 3.1(7)
N3 C6 C7 C8 0.4(5)
C5 C6 C7 C8 179.1(4)
C6 C7 C8 N2 -0.8(5)
N3 N2 C8 C7 0.9(5)
N4 N5 C9 C10 -0.1(5)
Ru1 N5 C9 C10 178.7(3)
N4 N5 C9 C1 -178.5(3)
Ru1 N5 C9 C1 0.3(5)
N1 C1 C9 N5 0.2(5)
C2 C1 C9 N5 179.2(4)
N1 C1 C9 C10 -177.7(5)
C2 C1 C9 C10 1.3(8)
N5 C9 C10 C11 -0.5(5)
C1 C9 C10 C11 177.5(5)
N5 N4 C11 C10 -1.1(6)
C9 C10 C11 N4 1.0(6)
C16 N6 C12 C13 -0.2(6)
Ru1 N6 C12 C13 178.0(4)
N6 C12 C13 C14 0.1(8)
C12 C13 C14 C15 -0.2(8)
C13 C14 C15 C16 0.3(7)
C12 N6 C16 C15 0.3(5)
Ru1 N6 C16 C15 -178.2(3)
C12 N6 C16 C17 -178.9(4)
Ru1 N6 C16 C17 2.7(4)
C14 C15 C16 N6 -0.3(6)
C14 C15 C16 C17 178.7(4)
S1 N7 C17 C16 -166.5(3)
Ru1 N7 C17 C16 12.0(4)
N6 C16 C17 N7 -9.5(5)
C15 C16 C17 N7 171.4(3)
O1 S1 C18 C19 177.7(3)
O2 S1 C18 C19 48.3(3)
N7 S1 C18 C19 -66.8(3)
O1 S1 C18 C23 1.6(3)
O2 S1 C18 C23 -127.8(3)
N7 S1 C18 C23 117.1(3)
C23 C18 C19 C20 -1.5(6)
S1 C18 C19 C20 -177.5(4)
C18 C19 C20 C21 2.0(8)
C19 C20 C21 C22 -2.0(9)
C20 C21 C22 C23 1.4(8)
C21 C22 C23 C18 -0.9(6)
C19 C18 C23 C22 1.0(5)
S1 C18 C23 C22 177.1(3)
